data_1536437
loop_
_publ_author_name
'Dinnebier, R.E.'
'Vensky, S.'
'Jansen, M.'

_publ_section_title
;
 Crystal and molecular structure of rubidium peroxodicarbonate Rb2 (C2 O6)
;
_journal_name_full 'Chemistry - A European Journal'
_journal_page_first 4391
_journal_page_last 4395
_journal_volume 9
_journal_year 2003
_chemical_formula_sum 'C2 O6 Rb2'
_chemical_name_systematic 'Rb2 (C2 O6)'
_space_group_IT_number 14
_symmetry_space_group_name_Hall '-P 2ybc'
_symmetry_space_group_name_H-M 'P 1 21/c 1'
_cell_angle_alpha 90
_cell_angle_beta 102.0014
_cell_angle_gamma 90
_cell_formula_units_Z 4
_cell_length_a 7.91288
_cell_length_b 10.51173
_cell_length_c 7.55593
_cell_volume 614.750
_citation_journal_id_ASTM CEUJED
_cod_data_source_file Dinnebier_CEUJED_2003_955.cif
_cod_data_source_block C2O6Rb2
_cod_original_cell_volume 614.7504
_cod_database_code 1536437

loop_
_symmetry_equiv_pos_as_xyz
x,y,z
-x,y+1/2,-z+1/2
-x,-y,-z
x,-y-1/2,z-1/2

loop_
_atom_site_label
_atom_site_type_symbol
_atom_site_fract_x
_atom_site_fract_y
_atom_site_fract_z
_atom_site_occupancy
_atom_site_U_iso_or_equiv
O5 O-2 1.069 0.304 0.1395 1 0.0
Rb1 Rb+1 0.2454 0.012 0.5071 1 0.0
O6 O-2 0.978 0.113 0.1892 1 0.0
O2 O-1 0.695 0.207 0.2802 1 0.0
C1 C+4 0.561 0.275 0.3063 1 0.0
O1 O-1 0.825 0.291 0.2272 1 0.0
C2 C+4 0.962 0.233 0.1843 1 0.0
O3 O-2 0.555 0.394 0.2844 1 0.0
Rb2 Rb+1 0.2498 0.4126 0.497 1 0.0
O4 O-2 0.447 0.214 0.3518 1 0.0
